data_1564455
loop_
_publ_author_name
'Weinert, Hanns Micha'
'W\"olper, Christoph'
'Haak, Julia'
'Cutsail III, George'
'Schulz, Stephan'

_publ_section_title
;
 Synthesis, Structure and Bonding Nature of Heavy Dipnictene Radical
 Anions
;
_journal_name_full 'Chemical Science'
_journal_paper_doi 10.1039/D1SC04230K
_journal_year 2021
_chemical_formula_sum 'C89 H145 Ga2 K N6 O10 Sb2'
_chemical_formula_weight 1881.14
_space_group_crystal_system monoclinic
_space_group_IT_number 14
_space_group_name_Hall '-P 2ybc'
_space_group_name_H-M_alt 'P 1 21/c 1'
_atom_sites_solution_hydrogens geom
_atom_sites_solution_primary direct
_atom_sites_solution_secondary difmap
_audit_creation_method SHELXL-2017/1
_audit_update_record
;
2021-04-15 deposited with the CCDC.	2021-08-30 downloaded from the CCDC.
;
_cell_angle_alpha 90
_cell_angle_beta 100.619(3)
_cell_angle_gamma 90
_cell_formula_units_Z 4
_cell_length_a 19.3507(10)
_cell_length_b 17.6402(10)
_cell_length_c 31.0106(17)
_cell_measurement_reflns_used 9306
_cell_measurement_temperature 100(2)
_cell_measurement_theta_max 29.11
_cell_measurement_theta_min 2.31
_cell_volume 10404.2(10)
_computing_cell_refinement 'BRUKER APEX3(v2019.1-0)'
_computing_data_collection 'BRUKER APEX3(v2019.1-0)'
_computing_data_reduction 'BRUKER APEX3(v2019.1-0)'
_computing_molecular_graphics 'ORTEP/PLATON (Spek)'
_computing_publication_material 'BRUKER AXS SHELXTL (c) 2008 / Vers. 2008/4'
_computing_structure_refinement 'SHELXL-2017/1 (Sheldrick, 2017)'
_computing_structure_solution 'BRUKER APEX3(v2019.1-0)'
_diffrn_ambient_temperature 100(2)
_diffrn_detector_area_resol_mean 512
_diffrn_measured_fraction_theta_full 0.999
_diffrn_measured_fraction_theta_max 0.997
_diffrn_measurement_device_type 'Bruker D8 KAPPA II (APEX II detector)'
_diffrn_measurement_method 'Data collection strategy APEX 3/QUEEN'
_diffrn_radiation_monochromator 'Triumph Goebel mirror'
_diffrn_radiation_source 'fine-focus sealed tube'
_diffrn_radiation_type MoK\a
_diffrn_radiation_wavelength 0.71073
_diffrn_reflns_av_R_equivalents 0.0746
_diffrn_reflns_av_unetI/netI 0.0423
_diffrn_reflns_Laue_measured_fraction_full 0.999
_diffrn_reflns_Laue_measured_fraction_max 0.997
_diffrn_reflns_limit_h_max 27
_diffrn_reflns_limit_h_min -27
_diffrn_reflns_limit_k_max 25
_diffrn_reflns_limit_k_min -25
_diffrn_reflns_limit_l_max 44
_diffrn_reflns_limit_l_min -44
_diffrn_reflns_number 320168
_diffrn_reflns_point_group_measured_fraction_full 0.999
_diffrn_reflns_point_group_measured_fraction_max 0.997
_diffrn_reflns_theta_full 25.242
_diffrn_reflns_theta_max 30.589
_diffrn_reflns_theta_min 1.334
_exptl_absorpt_coefficient_mu 1.117
_exptl_absorpt_correction_T_max 0.75
_exptl_absorpt_correction_T_min 0.65
_exptl_absorpt_correction_type multi-scan
_exptl_absorpt_process_details
; 
 SADABS
 R.H. Blessing, Acta Cryst. (1995) A51 33-38 
;
_exptl_crystal_colour black
_exptl_crystal_density_diffrn 1.201
_exptl_crystal_description needle
_exptl_crystal_F_000 3936
_exptl_crystal_size_max 0.348
_exptl_crystal_size_mid 0.076
_exptl_crystal_size_min 0.070
_refine_diff_density_max 1.804
_refine_diff_density_min -0.886
_refine_diff_density_rms 0.109
_refine_ls_extinction_method none
_refine_ls_goodness_of_fit_ref 1.079
_refine_ls_hydrogen_treatment constr
_refine_ls_matrix_type full
_refine_ls_number_parameters 1020
_refine_ls_number_reflns 31900
_refine_ls_number_restraints 0
_refine_ls_restrained_S_all 1.079
_refine_ls_R_factor_all 0.0772
_refine_ls_R_factor_gt 0.0438
_refine_ls_shift/su_max 0.002
_refine_ls_shift/su_mean 0.000
_refine_ls_structure_factor_coef Fsqd
_refine_ls_weighting_details 'w=1/[\s^2^(Fo^2^)+(0.0349P)^2^+24.0495P] where P=(Fo^2^+2Fc^2^)/3'
_refine_ls_weighting_scheme calc
_refine_ls_wR_factor_gt 0.0940
_refine_ls_wR_factor_ref 0.1102
_reflns_Friedel_coverage 0.000
_reflns_number_gt 22902
_reflns_number_total 31900
_reflns_threshold_expression 'I > 2\s(I)'
_cod_data_source_file d1sc04230k2.cif
_cod_data_source_block mw_022_4m_sq
_cod_depositor_comments
;
The following automatic conversions were performed:

data item '_atom_sites_solution_secondary' value 'diffmap' was
changed to 'difmap'.

Automatic conversion script
Id: cif_fix_values 7556 2019-12-06 15:28:31Z antanas 
;
_cod_original_sg_symbol_H-M 'P 21/c'
_cod_database_code 1564455
_shelx_shelxl_version_number 2017/1
_shelx_space_group_comment
;
The symmetry employed for this shelxl refinement is uniquely defined
by the following loop, which should always be used as a source of
symmetry information in preference to the above space-group names.
They are only intended as comments.
;
_shelx_estimated_absorpt_t_min 0.697
_shelx_estimated_absorpt_t_max 0.926

loop_
_space_group_symop_operation_xyz
'x, y, z'
'-x, y+1/2, -z+1/2'
'-x, -y, -z'
'x, -y-1/2, z-1/2'

loop_
_atom_site_label
_atom_site_type_symbol
_atom_site_fract_x
_atom_site_fract_y
_atom_site_fract_z
_atom_site_U_iso_or_equiv
_atom_site_adp_type
_atom_site_occupancy
_atom_site_site_symmetry_order
_atom_site_calc_flag
_atom_site_refinement_flags_posn
_atom_site_refinement_flags_adp
_atom_site_refinement_flags_occupancy
_atom_site_disorder_assembly
_atom_site_disorder_group
Sb1 Sb 0.28317(2) 0.16866(2) 0.29843(2) 0.01909(5) Uani 1 1 d . . . . .
Sb2 Sb 0.22473(2) 0.27217(2) 0.34677(2) 0.01774(4) Uani 1 1 d . . . . .
Ga1 Ga 0.17429(2) 0.13177(2) 0.24078(2) 0.01343(6) Uani 1 1 d . . . . .
Ga2 Ga 0.33421(2) 0.31257(2) 0.40431(2) 0.01415(6) Uani 1 1 d . . . . .
K1 K 0.33222(3) 0.54389(3) 0.18089(2) 0.01881(12) Uani 1 1 d . . . . .
O1 O 0.47503(10) 0.51758(12) 0.20391(7) 0.0203(4) Uani 1 1 d . . . . .
O2 O 0.42637(11) 0.66408(12) 0.20126(7) 0.0242(4) Uani 1 1 d . . . . .
O3 O 0.28216(12) 0.68390(13) 0.20394(8) 0.0282(5) Uani 1 1 d . . . . .
O4 O 0.18862(11) 0.56261(13) 0.17243(7) 0.0265(5) Uani 1 1 d . . . . .
O5 O 0.25850(11) 0.43736(13) 0.21918(7) 0.0242(4) Uani 1 1 d . . . . .
O6 O 0.40132(11) 0.41184(12) 0.22664(7) 0.0213(4) Uani 1 1 d . . . . .
O7 O 0.38032(12) 0.57902(13) 0.10366(7) 0.0262(5) Uani 1 1 d . . . . .
O8 O 0.30008(12) 0.44787(12) 0.11094(7) 0.0265(5) Uani 1 1 d . . . . .
N1 N 0.08050(11) 0.10248(13) 0.25430(7) 0.0148(4) Uani 1 1 d . . . . .
N2 N 0.18870(11) 0.02628(13) 0.21808(7) 0.0151(4) Uani 1 1 d . . . . .
N3 N 0.33061(12) 0.27691(14) 0.46638(7) 0.0168(4) Uani 1 1 d . . . . .
N4 N 0.33516(12) 0.42297(14) 0.42381(7) 0.0174(5) Uani 1 1 d . . . . .
N5 N 0.14636(12) 0.19220(14) 0.19040(8) 0.0198(5) Uani 1 1 d . . . . .
N6 N 0.42874(12) 0.30162(15) 0.39850(8) 0.0193(5) Uani 1 1 d . . . . .
C1 C 0.04049(13) 0.05031(16) 0.23092(9) 0.0164(5) Uani 1 1 d . . . . .
C2 C 0.06502(14) -0.00189(16) 0.20330(9) 0.0168(5) Uani 1 1 d . . . . .
H2 H 0.030174 -0.030597 0.184621 0.020 Uiso 1 1 calc R U . . .
C3 C 0.13506(14) -0.01682(16) 0.19994(9) 0.0167(5) Uani 1 1 d . . . . .
C4 C -0.03662(14) 0.04633(18) 0.23322(10) 0.0235(6) Uani 1 1 d . . . . .
H4A H -0.061669 0.087765 0.215948 0.035 Uiso 1 1 calc R U . . .
H4B H -0.042451 0.050980 0.263835 0.035 Uiso 1 1 calc R U . . .
H4C H -0.055839 -0.002352 0.221364 0.035 Uiso 1 1 calc R U . . .
C5 C 0.14835(16) -0.08760(17) 0.17495(10) 0.0231(6) Uani 1 1 d . . . . .
H5A H 0.104632 -0.103218 0.155749 0.035 Uiso 1 1 calc R U . . .
H5B H 0.164815 -0.128400 0.195768 0.035 Uiso 1 1 calc R U . . .
H5C H 0.184180 -0.076935 0.157190 0.035 Uiso 1 1 calc R U . . .
C6 C 0.05324(13) 0.14433(16) 0.28774(9) 0.0173(5) Uani 1 1 d . . . . .
C7 C 0.01625(14) 0.21228(17) 0.27767(10) 0.0209(6) Uani 1 1 d . . . . .
C8 C -0.00748(16) 0.25057(18) 0.31176(11) 0.0260(6) Uani 1 1 d . . . . .
H8 H -0.032390 0.296900 0.305658 0.031 Uiso 1 1 calc R U . . .
C9 C 0.00452(16) 0.22247(19) 0.35391(11) 0.0284(7) Uani 1 1 d . . . . .
H9 H -0.012687 0.248840 0.376465 0.034 Uiso 1 1 calc R U . . .
C10 C 0.04174(15) 0.15567(19) 0.36328(10) 0.0249(6) Uani 1 1 d . . . . .
H10 H 0.049845 0.136617 0.392430 0.030 Uiso 1 1 calc R U . . .
C11 C 0.06762(14) 0.11572(17) 0.33083(10) 0.0200(6) Uani 1 1 d . . . . .
C12 C 0.00338(15) 0.24623(18) 0.23231(11) 0.0252(6) Uani 1 1 d . . . . .
H12 H 0.020466 0.209677 0.211970 0.030 Uiso 1 1 calc R U . . .
C13 C -0.07493(17) 0.2621(2) 0.21496(13) 0.0351(8) Uani 1 1 d . . . . .
H13A H -0.081061 0.280521 0.184680 0.053 Uiso 1 1 calc R U . . .
H13B H -0.091731 0.300534 0.233361 0.053 Uiso 1 1 calc R U . . .
H13C H -0.101908 0.215238 0.215759 0.053 Uiso 1 1 calc R U . . .
C14 C 0.04501(19) 0.3200(2) 0.23247(14) 0.0356(8) Uani 1 1 d . . . . .
H14A H 0.040215 0.339232 0.202405 0.053 Uiso 1 1 calc R U . . .
H14B H 0.094731 0.310415 0.244402 0.053 Uiso 1 1 calc R U . . .
H14C H 0.026729 0.357738 0.250693 0.053 Uiso 1 1 calc R U . . .
C15 C 0.11161(15) 0.04482(17) 0.34179(9) 0.0208(6) Uani 1 1 d . . . . .
H15 H 0.146389 0.043501 0.321618 0.025 Uiso 1 1 calc R U . . .
C16 C 0.06833(19) -0.0279(2) 0.33396(11) 0.0317(7) Uani 1 1 d . . . . .
H16A H 0.046583 -0.031416 0.302882 0.047 Uiso 1 1 calc R U . . .
H16B H 0.031562 -0.027169 0.351875 0.047 Uiso 1 1 calc R U . . .
H16C H 0.099043 -0.071748 0.342105 0.047 Uiso 1 1 calc R U . . .
C17 C 0.15359(17) 0.0466(2) 0.38861(10) 0.0265(6) Uani 1 1 d . . . . .
H17A H 0.185852 0.003285 0.393136 0.040 Uiso 1 1 calc R U . . .
H17B H 0.121260 0.043766 0.409448 0.040 Uiso 1 1 calc R U . . .
H17C H 0.180588 0.093819 0.393281 0.040 Uiso 1 1 calc R U . . .
C18 C 0.25915(13) -0.00266(15) 0.22012(9) 0.0153(5) Uani 1 1 d . . . . .
C19 C 0.30100(14) 0.02581(16) 0.19101(9) 0.0184(5) Uani 1 1 d . . . . .
C20 C 0.36888(14) -0.00270(17) 0.19392(9) 0.0193(5) Uani 1 1 d . . . . .
H20 H 0.397429 0.015803 0.174375 0.023 Uiso 1 1 calc R U . . .
C21 C 0.39564(14) -0.05689(17) 0.22433(9) 0.0193(5) Uani 1 1 d . . . . .
H21 H 0.441941 -0.075793 0.225580 0.023 Uiso 1 1 calc R U . . .
C22 C 0.35447(14) -0.08359(16) 0.25307(9) 0.0183(5) Uani 1 1 d . . . . .
H22 H 0.373229 -0.120614 0.274270 0.022 Uiso 1 1 calc R U . . .
C23 C 0.28610(14) -0.05748(16) 0.25167(9) 0.0167(5) Uani 1 1 d . . . . .
C24 C 0.27556(16) 0.08484(18) 0.15626(10) 0.0232(6) Uani 1 1 d . . . . .
H24 H 0.228287 0.102915 0.160498 0.028 Uiso 1 1 calc R U . . .
C25 C 0.26764(19) 0.0509(2) 0.11006(11) 0.0344(8) Uani 1 1 d . . . . .
H25A H 0.248949 0.089436 0.088266 0.052 Uiso 1 1 calc R U . . .
H25B H 0.235267 0.007689 0.107438 0.052 Uiso 1 1 calc R U . . .
H25C H 0.313651 0.033769 0.104966 0.052 Uiso 1 1 calc R U . . .
C26 C 0.32530(19) 0.15301(19) 0.16105(12) 0.0313(7) Uani 1 1 d . . . . .
H26A H 0.306808 0.191431 0.139118 0.047 Uiso 1 1 calc R U . . .
H26B H 0.371873 0.136658 0.156598 0.047 Uiso 1 1 calc R U . . .
H26C H 0.329070 0.174592 0.190514 0.047 Uiso 1 1 calc R U . . .
C27 C 0.24479(14) -0.08856(17) 0.28530(9) 0.0194(5) Uani 1 1 d . . . . .
H27 H 0.194556 -0.072788 0.276372 0.023 Uiso 1 1 calc R U . . .
C28 C 0.24754(17) -0.17559(18) 0.28820(11) 0.0274(7) Uani 1 1 d . . . . .
H28A H 0.230513 -0.197259 0.259075 0.041 Uiso 1 1 calc R U . . .
H28B H 0.217741 -0.193064 0.308559 0.041 Uiso 1 1 calc R U . . .
H28C H 0.296110 -0.191910 0.298795 0.041 Uiso 1 1 calc R U . . .
C29 C 0.27303(16) -0.05601(19) 0.33076(10) 0.0242(6) Uani 1 1 d . . . . .
H29A H 0.321790 -0.072454 0.340484 0.036 Uiso 1 1 calc R U . . .
H29B H 0.244206 -0.074151 0.351514 0.036 Uiso 1 1 calc R U . . .
H29C H 0.271233 -0.000520 0.329440 0.036 Uiso 1 1 calc R U . . .
C30 C 0.35797(14) 0.31726(18) 0.50167(9) 0.0197(6) Uani 1 1 d . . . . .
C31 C 0.37649(15) 0.39391(18) 0.49997(9) 0.0215(6) Uani 1 1 d . . . . .
H31 H 0.402726 0.414256 0.526348 0.026 Uiso 1 1 calc R U . . .
C32 C 0.36162(15) 0.44446(17) 0.46478(10) 0.0208(6) Uani 1 1 d . . . . .
C33 C 0.36960(18) 0.28163(19) 0.54675(9) 0.0270(7) Uani 1 1 d . . . . .
H33A H 0.385537 0.229193 0.544908 0.040 Uiso 1 1 calc R U . . .
H33B H 0.325437 0.282111 0.557955 0.040 Uiso 1 1 calc R U . . .
H33C H 0.405359 0.310466 0.566629 0.040 Uiso 1 1 calc R U . . .
C34 C 0.37722(18) 0.52738(18) 0.47536(11) 0.0279(7) Uani 1 1 d . . . . .
H34A H 0.422399 0.540994 0.467482 0.042 Uiso 1 1 calc R U . . .
H34B H 0.379440 0.535882 0.506820 0.042 Uiso 1 1 calc R U . . .
H34C H 0.339905 0.558830 0.458630 0.042 Uiso 1 1 calc R U . . .
C35 C 0.29782(15) 0.20567(17) 0.47290(9) 0.0191(5) Uani 1 1 d . . . . .
C36 C 0.33103(15) 0.13656(18) 0.46694(9) 0.0207(6) Uani 1 1 d . . . . .
C37 C 0.29690(17) 0.06911(18) 0.47337(9) 0.0238(6) Uani 1 1 d . . . . .
H37 H 0.318510 0.022178 0.468775 0.029 Uiso 1 1 calc R U . . .
C38 C 0.23228(17) 0.06900(18) 0.48629(10) 0.0255(6) Uani 1 1 d . . . . .
H38 H 0.210392 0.022429 0.491277 0.031 Uiso 1 1 calc R U . . .
C39 C 0.19983(16) 0.13669(18) 0.49188(10) 0.0241(6) Uani 1 1 d . . . . .
H39 H 0.155416 0.136277 0.500796 0.029 Uiso 1 1 calc R U . . .
C40 C 0.23069(15) 0.20605(18) 0.48475(9) 0.0202(6) Uani 1 1 d . . . . .
C41 C 0.40423(16) 0.13347(18) 0.45518(10) 0.0248(6) Uani 1 1 d . . . . .
H41 H 0.415170 0.184984 0.444775 0.030 Uiso 1 1 calc R U . . .
C42 C 0.45948(18) 0.1147(3) 0.49595(12) 0.0410(9) Uani 1 1 d . . . . .
H42A H 0.506490 0.116762 0.488479 0.062 Uiso 1 1 calc R U . . .
H42B H 0.450846 0.063685 0.506308 0.062 Uiso 1 1 calc R U . . .
H42C H 0.456386 0.151642 0.519122 0.062 Uiso 1 1 calc R U . . .
C43 C 0.4096(2) 0.0774(2) 0.41888(12) 0.0378(8) Uani 1 1 d . . . . .
H43A H 0.374413 0.089821 0.392858 0.057 Uiso 1 1 calc R U . . .
H43B H 0.401227 0.026030 0.428743 0.057 Uiso 1 1 calc R U . . .
H43C H 0.456715 0.080213 0.411563 0.057 Uiso 1 1 calc R U . . .
C44 C 0.19012(15) 0.27863(18) 0.48922(10) 0.0219(6) Uani 1 1 d . . . . .
H44 H 0.220641 0.322553 0.484661 0.026 Uiso 1 1 calc R U . . .
C45 C 0.16995(19) 0.2871(2) 0.53454(11) 0.0326(7) Uani 1 1 d . . . . .
H45A H 0.148001 0.336709 0.536605 0.049 Uiso 1 1 calc R U . . .
H45B H 0.212231 0.282985 0.557311 0.049 Uiso 1 1 calc R U . . .
H45C H 0.136716 0.247002 0.538669 0.049 Uiso 1 1 calc R U . . .
C46 C 0.12384(16) 0.2819(2) 0.45414(11) 0.0289(7) Uani 1 1 d . . . . .
H46A H 0.136562 0.277801 0.425065 0.043 Uiso 1 1 calc R U . . .
H46B H 0.099663 0.330201 0.456354 0.043 Uiso 1 1 calc R U . . .
H46C H 0.092642 0.239936 0.458403 0.043 Uiso 1 1 calc R U . . .
C47 C 0.31375(15) 0.48062(17) 0.39094(9) 0.0194(5) Uani 1 1 d . . . . .
C48 C 0.36288(16) 0.51639(17) 0.36927(10) 0.0222(6) Uani 1 1 d . . . . .
C49 C 0.33833(18) 0.57141(19) 0.33802(11) 0.0296(7) Uani 1 1 d . . . . .
H49 H 0.370724 0.595926 0.323055 0.035 Uiso 1 1 calc R U . . .
C50 C 0.26828(19) 0.59134(19) 0.32819(11) 0.0318(7) Uani 1 1 d . . . . .
H50 H 0.252850 0.629961 0.307276 0.038 Uiso 1 1 calc R U . . .
C51 C 0.22052(18) 0.55422(19) 0.34924(11) 0.0304(7) Uani 1 1 d . . . . .
H51 H 0.172091 0.567050 0.341943 0.036 Uiso 1 1 calc R U . . .
C52 C 0.24190(16) 0.49878(17) 0.38073(10) 0.0231(6) Uani 1 1 d . . . . .
C53 C 0.44044(16) 0.49610(19) 0.37827(10) 0.0244(6) Uani 1 1 d . . . . .
H53 H 0.449411 0.462535 0.404704 0.029 Uiso 1 1 calc R U . . .
C54 C 0.48825(18) 0.5657(2) 0.38793(12) 0.0345(8) Uani 1 1 d . . . . .
H54A H 0.483999 0.597044 0.361458 0.052 Uiso 1 1 calc R U . . .
H54B H 0.537135 0.549232 0.396918 0.052 Uiso 1 1 calc R U . . .
H54C H 0.474148 0.595460 0.411569 0.052 Uiso 1 1 calc R U . . .
C55 C 0.45958(17) 0.4517(2) 0.33973(11) 0.0286(7) Uani 1 1 d . . . . .
H55A H 0.452394 0.483939 0.313529 0.043 Uiso 1 1 calc R U . . .
H55B H 0.429616 0.406701 0.334097 0.043 Uiso 1 1 calc R U . . .
H55C H 0.508979 0.436155 0.346868 0.043 Uiso 1 1 calc R U . . .
C56 C 0.18944(15) 0.46045(19) 0.40466(11) 0.0259(6) Uani 1 1 d . . . . .
H56 H 0.206815 0.407768 0.411978 0.031 Uiso 1 1 calc R U . . .
C57 C 0.1857(2) 0.5004(2) 0.44797(13) 0.0404(9) Uani 1 1 d . . . . .
H57A H 0.171509 0.553299 0.442126 0.061 Uiso 1 1 calc R U . . .
H57B H 0.232036 0.498837 0.467124 0.061 Uiso 1 1 calc R U . . .
H57C H 0.151264 0.474708 0.462390 0.061 Uiso 1 1 calc R U . . .
C58 C 0.11581(17) 0.4538(2) 0.37640(12) 0.0349(8) Uani 1 1 d . . . . .
H58A H 0.094880 0.504412 0.371503 0.052 Uiso 1 1 calc R U . . .
H58B H 0.086226 0.422080 0.391522 0.052 Uiso 1 1 calc R U . . .
H58C H 0.119275 0.430795 0.348123 0.052 Uiso 1 1 calc R U . . .
C59 C 0.18294(17) 0.25966(18) 0.18186(11) 0.0267(7) Uani 1 1 d . . . . .
H59A H 0.207112 0.250722 0.157204 0.040 Uiso 1 1 calc R U . . .
H59B H 0.217480 0.273133 0.207997 0.040 Uiso 1 1 calc R U . . .
H59C H 0.149212 0.301229 0.174560 0.040 Uiso 1 1 calc R U . . .
C60 C 0.09687(16) 0.16943(19) 0.15190(10) 0.0259(6) Uani 1 1 d . . . . .
H60A H 0.063308 0.210608 0.142900 0.039 Uiso 1 1 calc R U . . .
H60B H 0.071504 0.124131 0.158611 0.039 Uiso 1 1 calc R U . . .
H60C H 0.122179 0.158099 0.128052 0.039 Uiso 1 1 calc R U . . .
C61 C 0.45003(15) 0.25714(19) 0.36435(10) 0.0246(6) Uani 1 1 d . . . . .
H61A H 0.409855 0.250132 0.340352 0.037 Uiso 1 1 calc R U . . .
H61B H 0.466887 0.207576 0.376128 0.037 Uiso 1 1 calc R U . . .
H61C H 0.487860 0.283414 0.353308 0.037 Uiso 1 1 calc R U . . .
C62 C 0.48750(15) 0.31690(19) 0.43347(10) 0.0250(6) Uani 1 1 d . . . . .
H62A H 0.524128 0.343935 0.421637 0.037 Uiso 1 1 calc R U . . .
H62B H 0.506490 0.268953 0.446569 0.037 Uiso 1 1 calc R U . . .
H62C H 0.471734 0.348170 0.455921 0.037 Uiso 1 1 calc R U . . .
C63 C 0.48457(14) 0.44880(17) 0.18549(10) 0.0200(6) Uani 1 1 d . . . . .
C64 C 0.52796(15) 0.43510(19) 0.15572(10) 0.0254(6) Uani 1 1 d . . . . .
H64 H 0.553678 0.475498 0.145963 0.031 Uiso 1 1 calc R U . . .
C65 C 0.53403(17) 0.3617(2) 0.13996(11) 0.0305(7) Uani 1 1 d . . . . .
H65 H 0.563209 0.352316 0.119033 0.037 Uiso 1 1 calc R U . . .
C66 C 0.49769(18) 0.3029(2) 0.15475(12) 0.0326(8) Uani 1 1 d . . . . .
H66 H 0.502986 0.252881 0.144510 0.039 Uiso 1 1 calc R U . . .
C67 C 0.45318(16) 0.31616(18) 0.18463(11) 0.0272(7) Uani 1 1 d . . . . .
H67 H 0.428425 0.275357 0.194792 0.033 Uiso 1 1 calc R U . . .
C68 C 0.44538(15) 0.38938(17) 0.19937(9) 0.0204(6) Uani 1 1 d . . . . .
C69 C 0.51905(15) 0.57975(17) 0.19579(10) 0.0229(6) Uani 1 1 d . . . . .
H69A H 0.512154 0.590939 0.163998 0.027 Uiso 1 1 calc R U . . .
H69B H 0.569216 0.567508 0.206468 0.027 Uiso 1 1 calc R U . . .
C70 C 0.49719(16) 0.64633(18) 0.22040(11) 0.0249(6) Uani 1 1 d . . . . .
H70A H 0.500651 0.633457 0.251798 0.030 Uiso 1 1 calc R U . . .
H70B H 0.528106 0.690303 0.218128 0.030 Uiso 1 1 calc R U . . .
C71 C 0.39971(18) 0.72938(19) 0.21955(12) 0.0304(7) Uani 1 1 d . . . . .
H71A H 0.430029 0.773715 0.216914 0.036 Uiso 1 1 calc R U . . .
H71B H 0.399078 0.720939 0.251039 0.036 Uiso 1 1 calc R U . . .
C72 C 0.32687(18) 0.74370(19) 0.19516(12) 0.0311(7) Uani 1 1 d . . . . .
H72A H 0.309464 0.792681 0.204517 0.037 Uiso 1 1 calc R U . . .
H72B H 0.326916 0.746407 0.163279 0.037 Uiso 1 1 calc R U . . .
C73 C 0.21160(17) 0.69393(19) 0.18136(12) 0.0323(7) Uani 1 1 d . . . . .
H73A H 0.210310 0.695404 0.149312 0.039 Uiso 1 1 calc R U . . .
H73B H 0.192654 0.742452 0.190245 0.039 Uiso 1 1 calc R U . . .
C74 C 0.16794(17) 0.62923(19) 0.19252(12) 0.0314(7) Uani 1 1 d . . . . .
H74A H 0.175259 0.622459 0.224733 0.038 Uiso 1 1 calc R U . . .
H74B H 0.117464 0.639622 0.181616 0.038 Uiso 1 1 calc R U . . .
C75 C 0.15433(16) 0.49605(19) 0.18364(12) 0.0293(7) Uani 1 1 d . . . . .
H75A H 0.152398 0.458282 0.159829 0.035 Uiso 1 1 calc R U . . .
H75B H 0.105422 0.508765 0.186200 0.035 Uiso 1 1 calc R U . . .
C76 C 0.19126(16) 0.4618(2) 0.22603(11) 0.0286(7) Uani 1 1 d . . . . .
H76A H 0.196440 0.499848 0.249877 0.034 Uiso 1 1 calc R U . . .
H76B H 0.164075 0.418302 0.234252 0.034 Uiso 1 1 calc R U . . .
C77 C 0.29794(17) 0.39866(18) 0.25628(10) 0.0257(6) Uani 1 1 d . . . . .
H77A H 0.267336 0.362962 0.268716 0.031 Uiso 1 1 calc R U . . .
H77B H 0.318000 0.435437 0.279329 0.031 Uiso 1 1 calc R U . . .
C78 C 0.35550(16) 0.35650(18) 0.24027(10) 0.0245(6) Uani 1 1 d . . . . .
H78A H 0.381754 0.324606 0.264045 0.029 Uiso 1 1 calc R U . . .
H78B H 0.335567 0.323272 0.215342 0.029 Uiso 1 1 calc R U . . .
C79 C 0.37889(19) 0.65571(19) 0.08946(12) 0.0315(7) Uani 1 1 d . . . . .
H79A H 0.407402 0.660996 0.066588 0.047 Uiso 1 1 calc R U . . .
H79B H 0.397991 0.688414 0.114359 0.047 Uiso 1 1 calc R U . . .
H79C H 0.330297 0.670593 0.077649 0.047 Uiso 1 1 calc R U . . .
C80 C 0.35675(17) 0.52979(19) 0.06767(10) 0.0264(7) Uani 1 1 d . . . . .
H80A H 0.389801 0.531806 0.046834 0.032 Uiso 1 1 calc R U . . .
H80B H 0.309897 0.546284 0.052006 0.032 Uiso 1 1 calc R U . . .
C81 C 0.35242(16) 0.45027(18) 0.08407(10) 0.0240(6) Uani 1 1 d . . . . .
H81A H 0.339876 0.415020 0.059006 0.029 Uiso 1 1 calc R U . . .
H81B H 0.398483 0.434665 0.101298 0.029 Uiso 1 1 calc R U . . .
C82 C 0.27791(18) 0.37254(18) 0.11686(11) 0.0289(7) Uani 1 1 d . . . . .
H82A H 0.254321 0.351958 0.088606 0.043 Uiso 1 1 calc R U . . .
H82B H 0.245194 0.372449 0.137516 0.043 Uiso 1 1 calc R U . . .
H82C H 0.318883 0.341171 0.128551 0.043 Uiso 1 1 calc R U . . .
O1_1 O 0.1912(3) 0.8259(4) 0.56562(16) 0.1134(18) Uani 1 1 d . . . . .
O2_1 O 0.2544(3) 0.6804(3) 0.59247(16) 0.0994(15) Uani 1 1 d . . . . .
C1_1 C 0.1371(5) 0.8843(6) 0.5637(3) 0.147(4) Uani 1 1 d . . . . .
H1A_1 H 0.109036 0.886348 0.534023 0.221 Uiso 1 1 calc R U . . .
H1B_1 H 0.159499 0.933579 0.571187 0.221 Uiso 1 1 calc R U . . .
H1C_1 H 0.106562 0.872029 0.584675 0.221 Uiso 1 1 calc R U . . .
C2_1 C 0.1575(4) 0.7532(6) 0.5535(3) 0.123(3) Uani 1 1 d . . . . .
H2A_1 H 0.124514 0.757456 0.525082 0.148 Uiso 1 1 calc R U . . .
H2AB_1 H 0.130819 0.736362 0.576086 0.148 Uiso 1 1 calc R U . . .
C3_1 C 0.2156(5) 0.6967(6) 0.5497(2) 0.123(3) Uani 1 1 d . . . . .
H3A_1 H 0.194912 0.649432 0.535723 0.147 Uiso 1 1 calc R U . . .
H3AB_1 H 0.247375 0.718217 0.531244 0.147 Uiso 1 1 calc R U . . .
C4_1 C 0.3183(4) 0.6407(4) 0.5891(3) 0.122(3) Uani 1 1 d . . . . .
H4A_1 H 0.306919 0.595083 0.571200 0.183 Uiso 1 1 calc R U . . .
H4B_1 H 0.342738 0.626205 0.618530 0.183 Uiso 1 1 calc R U . . .
H4C_1 H 0.348726 0.673807 0.575441 0.183 Uiso 1 1 calc R U . . .
C2_2 C 0.0111(4) 0.0498(4) 0.55726(18) 0.085(2) Uani 1 1 d . . . . .
H2A_2 H -0.039693 0.057096 0.556930 0.101 Uiso 1 1 calc R U . . .
H2AB_2 H 0.026883 0.005462 0.576052 0.101 Uiso 1 1 calc R U . . .
C1_2 C 0.0495(4) 0.1175(4) 0.5764(2) 0.098(2) Uani 1 1 d . . . . .
H1A_2 H 0.099830 0.111166 0.576338 0.147 Uiso 1 1 calc R U . . .
H1B_2 H 0.042312 0.124244 0.606648 0.147 Uiso 1 1 calc R U . . .
H1C_2 H 0.032058 0.162270 0.559039 0.147 Uiso 1 1 calc R U . . .
C3_2 C 0.0219(3) 0.0337(4) 0.5113(2) 0.0743(16) Uani 1 1 d . . . . .
H3A_2 H 0.072377 0.022872 0.512147 0.089 Uiso 1 1 calc R U . . .
H3AB_2 H 0.009817 0.079712 0.493255 0.089 Uiso 1 1 calc R U . . .

loop_
_atom_site_aniso_label
_atom_site_aniso_U_11
_atom_site_aniso_U_22
_atom_site_aniso_U_33
_atom_site_aniso_U_23
_atom_site_aniso_U_13
_atom_site_aniso_U_12
Sb1 0.01285(8) 0.01823(10) 0.02521(10) -0.00670(8) 0.00095(7) -0.00067(7)
Sb2 0.01423(8) 0.02227(10) 0.01647(8) -0.00434(7) 0.00221(6) -0.00082(7)
Ga1 0.01141(12) 0.01190(14) 0.01717(14) -0.00154(11) 0.00316(10) -0.00083(10)
Ga2 0.01315(13) 0.01614(15) 0.01322(13) -0.00166(11) 0.00258(10) -0.00058(11)
K1 0.0180(3) 0.0168(3) 0.0220(3) -0.0012(2) 0.0045(2) -0.0010(2)
O1 0.0178(9) 0.0165(10) 0.0274(11) 0.0005(8) 0.0060(8) -0.0034(8)
O2 0.0258(10) 0.0174(10) 0.0286(11) -0.0058(9) 0.0030(9) 0.0005(8)
O3 0.0255(11) 0.0211(11) 0.0364(13) -0.0022(10) 0.0018(9) 0.0016(9)
O4 0.0221(10) 0.0245(12) 0.0329(12) -0.0062(9) 0.0052(9) 0.0024(9)
O5 0.0217(10) 0.0264(12) 0.0266(11) 0.0015(9) 0.0101(8) -0.0027(9)
O6 0.0233(10) 0.0168(10) 0.0246(10) 0.0008(8) 0.0063(8) -0.0051(8)
O7 0.0325(12) 0.0243(11) 0.0213(10) -0.0022(9) 0.0040(9) -0.0078(9)
O8 0.0341(12) 0.0168(11) 0.0311(12) -0.0039(9) 0.0122(9) -0.0033(9)
N1 0.0122(9) 0.0128(11) 0.0196(11) -0.0005(9) 0.0032(8) 0.0003(8)
N2 0.0139(10) 0.0134(11) 0.0183(11) -0.0011(9) 0.0041(8) 0.0012(8)
N3 0.0167(10) 0.0177(12) 0.0158(10) -0.0012(9) 0.0021(8) -0.0008(9)
N4 0.0178(11) 0.0189(12) 0.0154(10) -0.0017(9) 0.0026(8) -0.0013(9)
N5 0.0182(11) 0.0172(12) 0.0237(12) 0.0039(10) 0.0032(9) -0.0014(9)
N6 0.0140(10) 0.0245(13) 0.0200(11) -0.0052(10) 0.0041(9) 0.0001(9)
C1 0.0133(11) 0.0172(13) 0.0180(12) 0.0018(10) 0.0016(9) -0.0009(10)
C2 0.0144(11) 0.0157(13) 0.0199(13) -0.0030(10) 0.0018(9) -0.0040(10)
C3 0.0170(12) 0.0158(13) 0.0178(12) 0.0007(10) 0.0042(10) 0.0002(10)
C4 0.0150(12) 0.0251(16) 0.0305(15) -0.0048(13) 0.0047(11) -0.0033(11)
C5 0.0234(14) 0.0184(15) 0.0275(15) -0.0076(12) 0.0045(11) -0.0055(11)
C6 0.0113(11) 0.0187(14) 0.0230(13) -0.0045(11) 0.0058(10) -0.0039(10)
C7 0.0142(12) 0.0201(15) 0.0291(15) -0.0024(12) 0.0058(11) -0.0016(10)
C8 0.0191(13) 0.0215(15) 0.0388(18) -0.0087(13) 0.0089(12) 0.0016(11)
C9 0.0226(14) 0.0312(18) 0.0339(17) -0.0142(14) 0.0112(12) -0.0014(13)
C10 0.0215(14) 0.0292(17) 0.0247(15) -0.0064(13) 0.0062(11) -0.0033(12)
C11 0.0149(12) 0.0213(15) 0.0243(14) -0.0049(12) 0.0048(10) -0.0027(11)
C12 0.0195(13) 0.0195(15) 0.0372(17) 0.0022(13) 0.0067(12) 0.0062(11)
C13 0.0252(16) 0.034(2) 0.045(2) 0.0054(16) 0.0027(14) 0.0078(14)
C14 0.0309(17) 0.0241(17) 0.054(2) 0.0062(16) 0.0138(16) 0.0038(14)
C15 0.0218(13) 0.0240(15) 0.0166(13) -0.0010(11) 0.0033(10) 0.0009(11)
C16 0.0387(18) 0.0260(17) 0.0284(16) -0.0021(14) 0.0014(14) -0.0032(14)
C17 0.0288(15) 0.0315(18) 0.0183(14) 0.0002(12) 0.0024(11) 0.0014(13)
C18 0.0146(11) 0.0138(13) 0.0175(12) -0.0034(10) 0.0024(9) -0.0004(10)
C19 0.0191(12) 0.0151(13) 0.0219(13) -0.0010(11) 0.0065(10) 0.0016(10)
C20 0.0169(12) 0.0194(14) 0.0234(14) -0.0008(11) 0.0083(10) -0.0009(10)
C21 0.0148(12) 0.0209(14) 0.0228(13) -0.0025(11) 0.0047(10) -0.0002(10)
C22 0.0168(12) 0.0176(14) 0.0196(13) 0.0009(11) 0.0012(10) 0.0008(10)
C23 0.0165(12) 0.0152(13) 0.0180(12) -0.0016(10) 0.0023(10) -0.0019(10)
C24 0.0226(14) 0.0219(15) 0.0278(15) 0.0077(12) 0.0114(11) 0.0062(12)
C25 0.0359(18) 0.040(2) 0.0269(16) 0.0075(15) 0.0049(14) 0.0047(16)
C26 0.0379(18) 0.0236(17) 0.0372(18) 0.0070(14) 0.0196(15) 0.0009(14)
C27 0.0155(12) 0.0203(14) 0.0228(13) 0.0029(11) 0.0048(10) 0.0006(10)
C28 0.0274(15) 0.0248(16) 0.0310(16) 0.0046(13) 0.0085(13) -0.0037(13)
C29 0.0243(14) 0.0266(16) 0.0231(14) 0.0006(12) 0.0080(11) 0.0004(12)
C30 0.0163(12) 0.0270(16) 0.0156(12) -0.0015(11) 0.0022(10) 0.0006(11)
C31 0.0216(13) 0.0262(16) 0.0149(12) -0.0035(11) -0.0011(10) -0.0025(12)
C32 0.0182(12) 0.0228(15) 0.0219(14) -0.0059(11) 0.0054(10) -0.0040(11)
C33 0.0363(17) 0.0274(17) 0.0157(13) 0.0000(12) 0.0008(12) -0.0046(14)
C34 0.0363(17) 0.0229(16) 0.0242(15) -0.0070(13) 0.0050(13) -0.0043(13)
C35 0.0223(13) 0.0207(14) 0.0142(12) -0.0001(11) 0.0031(10) -0.0031(11)
C36 0.0241(14) 0.0238(15) 0.0135(12) 0.0003(11) 0.0013(10) 0.0016(12)
C37 0.0319(16) 0.0192(15) 0.0186(13) 0.0012(11) 0.0004(11) 0.0002(12)
C38 0.0320(16) 0.0222(16) 0.0199(14) 0.0038(12) -0.0014(12) -0.0075(13)
C39 0.0238(14) 0.0276(16) 0.0196(14) 0.0019(12) 0.0005(11) -0.0066(12)
C40 0.0191(13) 0.0243(15) 0.0162(12) 0.0004(11) 0.0006(10) -0.0036(11)
C41 0.0275(15) 0.0224(16) 0.0253(15) 0.0027(12) 0.0073(12) 0.0027(12)
C42 0.0268(17) 0.067(3) 0.0298(18) 0.0018(18) 0.0060(14) 0.0070(17)
C43 0.046(2) 0.037(2) 0.0323(18) -0.0060(16) 0.0136(16) 0.0049(17)
C44 0.0173(12) 0.0258(16) 0.0228(14) -0.0009(12) 0.0039(10) -0.0023(11)
C45 0.0377(18) 0.0352(19) 0.0257(16) -0.0066(14) 0.0081(13) 0.0022(15)
C46 0.0240(15) 0.0370(19) 0.0262(15) 0.0000(14) 0.0059(12) 0.0032(13)
C47 0.0224(13) 0.0165(14) 0.0184(13) -0.0038(11) 0.0013(10) -0.0008(11)
C48 0.0248(14) 0.0206(15) 0.0205(13) -0.0038(11) 0.0025(11) -0.0055(12)
C49 0.0373(18) 0.0244(17) 0.0267(16) 0.0013(13) 0.0052(13) -0.0091(14)
C50 0.0433(19) 0.0193(16) 0.0296(17) 0.0043(13) -0.0015(14) -0.0013(14)
C51 0.0303(16) 0.0246(17) 0.0342(17) 0.0022(14) 0.0003(13) 0.0034(13)
C52 0.0249(14) 0.0178(14) 0.0254(15) -0.0031(12) 0.0017(11) 0.0006(11)
C53 0.0226(14) 0.0280(17) 0.0223(14) -0.0006(12) 0.0036(11) -0.0078(12)
C54 0.0299(17) 0.038(2) 0.0349(18) -0.0044(15) 0.0043(14) -0.0153(15)
C55 0.0242(15) 0.0353(19) 0.0279(16) -0.0019(14) 0.0093(12) -0.0071(13)
C56 0.0178(13) 0.0288(17) 0.0309(16) 0.0020(13) 0.0044(11) 0.0019(12)
C57 0.0352(19) 0.049(2) 0.039(2) -0.0079(18) 0.0142(16) 0.0044(17)
C58 0.0226(15) 0.039(2) 0.041(2) 0.0060(16) 0.0025(14) 0.0038(14)
C59 0.0258(15) 0.0186(15) 0.0371(17) 0.0071(13) 0.0097(13) 0.0000(12)
C60 0.0268(15) 0.0261(16) 0.0236(15) 0.0046(13) 0.0018(12) 0.0005(13)
C61 0.0201(13) 0.0299(17) 0.0245(14) -0.0057(13) 0.0057(11) -0.0003(12)
C62 0.0186(13) 0.0317(17) 0.0239(14) -0.0066(13) 0.0021(11) -0.0020(12)
C63 0.0152(12) 0.0201(14) 0.0228(14) 0.0009(11) -0.0011(10) 0.0007(10)
C64 0.0191(13) 0.0314(17) 0.0255(15) 0.0000(13) 0.0033(11) 0.0016(12)
C65 0.0243(15) 0.0361(19) 0.0304(17) -0.0085(14) 0.0033(12) 0.0048(14)
C66 0.0292(16) 0.0260(17) 0.0395(19) -0.0110(15) -0.0020(14) 0.0049(14)
C67 0.0238(14) 0.0197(15) 0.0360(17) -0.0016(13) 0.0000(12) -0.0013(12)
C68 0.0179(12) 0.0208(15) 0.0204(13) 0.0018(11) -0.0016(10) 0.0001(11)
C69 0.0183(13) 0.0206(15) 0.0302(15) 0.0024(12) 0.0054(11) -0.0044(11)
C70 0.0224(14) 0.0232(16) 0.0288(15) -0.0002(13) 0.0037(12) -0.0071(12)
C71 0.0333(17) 0.0222(16) 0.0365(18) -0.0101(14) 0.0086(14) -0.0049(13)
C72 0.0363(18) 0.0199(16) 0.0384(19) -0.0027(14) 0.0103(14) 0.0029(13)
C73 0.0297(16) 0.0235(17) 0.0404(19) -0.0062(14) -0.0019(14) 0.0097(13)
C74 0.0232(15) 0.0272(17) 0.0424(19) -0.0099(15) 0.0028(13) 0.0061(13)
C75 0.0168(13) 0.0306(18) 0.0409(18) -0.0132(15) 0.0062(12) -0.0028(12)
C76 0.0254(15) 0.0283(17) 0.0358(17) -0.0041(14) 0.0157(13) -0.0079(13)
C77 0.0318(16) 0.0234(16) 0.0225(14) 0.0020(12) 0.0063(12) -0.0079(13)
C78 0.0292(15) 0.0199(15) 0.0249(15) 0.0051(12) 0.0062(12) -0.0059(12)
C79 0.0357(18) 0.0270(17) 0.0325(17) -0.0013(14) 0.0078(14) -0.0099(14)
C80 0.0325(16) 0.0283(17) 0.0183(14) -0.0033(12) 0.0043(12) -0.0078(13)
C81 0.0246(14) 0.0269(16) 0.0205(14) -0.0026(12) 0.0042(11) 0.0002(12)
C82 0.0372(17) 0.0209(16) 0.0292(16) -0.0022(13) 0.0076(13) -0.0081(13)
O1_1 0.092(4) 0.167(6) 0.080(3) 0.004(3) 0.014(3) 0.034(4)
O2_1 0.093(3) 0.117(4) 0.091(3) -0.010(3) 0.025(3) -0.012(3)
C1_1 0.157(8) 0.207(11) 0.074(5) 0.025(6) 0.015(5) 0.101(8)
C2_1 0.078(5) 0.195(10) 0.086(5) -0.051(6) -0.011(4) 0.003(6)
C3_1 0.132(7) 0.161(8) 0.064(4) -0.020(5) -0.011(4) 0.019(6)
C4_1 0.113(6) 0.060(4) 0.204(10) -0.004(5) 0.061(6) 0.020(4)
C2_2 0.095(5) 0.109(5) 0.055(3) -0.003(3) 0.029(3) -0.038(4)
C1_2 0.102(5) 0.105(5) 0.089(5) 0.019(4) 0.021(4) -0.041(4)
C3_2 0.058(3) 0.086(4) 0.081(4) 0.014(3) 0.017(3) -0.018(3)

loop_
_atom_type_symbol
_atom_type_description
_atom_type_scat_dispersion_real
_atom_type_scat_dispersion_imag
_atom_type_scat_source
C C 0.0033 0.0016 'International Tables Vol C Tables 4.2.6.8 and 6.1.1.4'
H H 0.0000 0.0000 'International Tables Vol C Tables 4.2.6.8 and 6.1.1.4'
Ga Ga 0.2307 1.6083 'International Tables Vol C Tables 4.2.6.8 and 6.1.1.4'
N N 0.0061 0.0033 'International Tables Vol C Tables 4.2.6.8 and 6.1.1.4'
O O 0.0106 0.0060 'International Tables Vol C Tables 4.2.6.8 and 6.1.1.4'
Sb Sb -0.5866 1.5461 'International Tables Vol C Tables 4.2.6.8 and 6.1.1.4'
K K 0.2009 0.2494 'International Tables Vol C Tables 4.2.6.8 and 6.1.1.4'

loop_
_geom_angle_atom_site_label_1
_geom_angle_atom_site_label_2
_geom_angle_atom_site_label_3
_geom_angle
_geom_angle_site_symmetry_1
_geom_angle_site_symmetry_3
_geom_angle_publ_flag
Ga1 Sb1 Sb2 100.405(10) . . ?
Ga2 Sb2 Sb1 101.056(10) . . ?
N5 Ga1 N1 100.75(10) . . ?
N5 Ga1 N2 105.54(10) . . ?
N1 Ga1 N2 91.36(9) . . ?
N5 Ga1 Sb1 120.25(7) . . ?
N1 Ga1 Sb1 125.08(7) . . ?
N2 Ga1 Sb1 108.96(6) . . ?
N6 Ga2 N3 105.18(10) . . ?
N6 Ga2 N4 99.83(10) . . ?
N3 Ga2 N4 90.84(9) . . ?
N6 Ga2 Sb2 126.07(7) . . ?
N3 Ga2 Sb2 113.41(7) . . ?
N4 Ga2 Sb2 115.23(7) . . ?
O8 K1 O5 81.91(7) . . ?
O8 K1 O4 85.46(7) . . ?
O5 K1 O4 62.04(7) . . ?
O8 K1 O1 99.88(7) . . ?
O5 K1 O1 110.27(6) . . ?
O4 K1 O1 170.16(7) . . ?
O8 K1 O2 133.97(7) . . ?
O5 K1 O2 142.03(7) . . ?
O4 K1 O2 122.27(7) . . ?
O1 K1 O2 59.27(6) . . ?
O8 K1 O3 135.42(7) . . ?
O5 K1 O3 105.13(7) . . ?
O4 K1 O3 61.87(7) . . ?
O1 K1 O3 117.37(7) . . ?
O2 K1 O3 60.86(6) . . ?
O8 K1 O7 61.31(6) . . ?
O5 K1 O7 143.21(7) . . ?
O4 K1 O7 112.34(7) . . ?
O1 K1 O7 77.50(6) . . ?
O2 K1 O7 73.67(6) . . ?
O3 K1 O7 102.07(7) . . ?
O8 K1 O6 84.73(7) . . ?
O5 K1 O6 58.27(6) . . ?
O4 K1 O6 120.27(7) . . ?
O1 K1 O6 52.69(6) . . ?
O2 K1 O6 105.94(6) . . ?
O3 K1 O6 136.90(7) . . ?
O7 K1 O6 113.47(7) . . ?
O8 K1 C63 78.14(7) . . ?
O5 K1 C63 99.24(7) . . ?
O4 K1 C63 156.90(7) . . ?
O1 K1 C63 23.15(6) . . ?
O2 K1 C63 80.74(7) . . ?
O3 K1 C63 140.41(7) . . ?
O7 K1 C63 73.73(7) . . ?
O6 K1 C63 42.62(6) . . ?
O8 K1 C68 71.89(7) . . ?
O5 K1 C68 75.81(7) . . ?
O4 K1 C68 134.53(7) . . ?
O1 K1 C68 41.95(6) . . ?
O2 K1 C68 101.14(7) . . ?
O3 K1 C68 152.67(7) . . ?
O7 K1 C68 90.92(7) . . ?
O6 K1 C68 22.57(6) . . ?
C63 K1 C68 23.65(7) . . ?
O8 K1 C81 22.23(7) . . ?
O5 K1 C81 101.29(7) . . ?
O4 K1 C81 104.10(7) . . ?
O1 K1 C81 83.01(7) . . ?
O2 K1 C81 112.33(7) . . ?
O3 K1 C81 137.15(7) . . ?
O7 K1 C81 42.63(7) . . ?
O6 K1 C81 85.82(7) . . ?
C63 K1 C81 64.40(7) . . ?
C68 K1 C81 66.81(7) . . ?
O8 K1 C73 114.46(8) . . ?
O5 K1 C73 96.56(8) . . ?
O4 K1 C73 41.98(7) . . ?
O1 K1 C73 139.05(7) . . ?
O2 K1 C73 80.45(7) . . ?
O3 K1 C73 22.41(7) . . ?
O7 K1 C73 99.33(8) . . ?
O6 K1 C73 147.12(8) . . ?
C63 K1 C73 161.12(8) . . ?
C68 K1 C73 169.63(8) . . ?
C81 K1 C73 122.28(8) . . ?
C63 O1 C69 118.2(2) . . ?
C63 O1 K1 104.28(15) . . ?
C69 O1 K1 115.02(16) . . ?
C71 O2 C70 113.8(2) . . ?
C71 O2 K1 115.85(18) . . ?
C70 O2 K1 117.72(17) . . ?
C72 O3 C73 112.0(3) . . ?
C72 O3 K1 110.80(18) . . ?
C73 O3 K1 109.26(18) . . ?
C74 O4 C75 113.2(2) . . ?
C74 O4 K1 114.62(18) . . ?
C75 O4 K1 112.60(17) . . ?
C76 O5 C77 113.0(2) . . ?
C76 O5 K1 114.68(18) . . ?
C77 O5 K1 115.45(17) . . ?
C68 O6 C78 118.4(2) . . ?
C68 O6 K1 102.29(16) . . ?
C78 O6 K1 115.70(17) . . ?
C79 O7 C80 110.7(2) . . ?
C79 O7 K1 119.08(19) . . ?
C80 O7 K1 115.34(17) . . ?
C82 O8 C81 111.6(2) . . ?
C82 O8 K1 120.52(18) . . ?
C81 O8 K1 111.30(17) . . ?
C1 N1 C6 119.4(2) . . ?
C1 N1 Ga1 121.57(18) . . ?
C6 N1 Ga1 118.78(17) . . ?
C3 N2 C18 118.3(2) . . ?
C3 N2 Ga1 121.80(18) . . ?
C18 N2 Ga1 119.85(17) . . ?
C30 N3 C35 118.1(2) . . ?
C30 N3 Ga2 122.3(2) . . ?
C35 N3 Ga2 119.67(17) . . ?
C32 N4 C47 118.8(2) . . ?
C32 N4 Ga2 122.3(2) . . ?
C47 N4 Ga2 118.50(17) . . ?
C59 N5 C60 110.7(2) . . ?
C59 N5 Ga1 123.1(2) . . ?
C60 N5 Ga1 125.0(2) . . ?
C61 N6 C62 111.2(2) . . ?
C61 N6 Ga2 122.85(19) . . ?
C62 N6 Ga2 123.63(19) . . ?
N1 C1 C2 124.1(2) . . ?
N1 C1 C4 119.2(2) . . ?
C2 C1 C4 116.6(2) . . ?
C1 C2 C3 127.6(2) . . ?
N2 C3 C2 123.5(3) . . ?
N2 C3 C5 119.7(2) . . ?
C2 C3 C5 116.7(2) . . ?
C7 C6 C11 121.4(3) . . ?
C7 C6 N1 121.0(3) . . ?
C11 C6 N1 117.6(2) . . ?
C8 C7 C6 118.0(3) . . ?
C8 C7 C12 119.5(3) . . ?
C6 C7 C12 122.5(3) . . ?
C9 C8 C7 121.4(3) . . ?
C8 C9 C10 119.7(3) . . ?
C9 C10 C11 121.4(3) . . ?
C10 C11 C6 118.0(3) . . ?
C10 C11 C15 121.1(3) . . ?
C6 C11 C15 120.9(2) . . ?
C7 C12 C14 109.8(3) . . ?
C7 C12 C13 112.4(3) . . ?
C14 C12 C13 109.3(3) . . ?
C11 C15 C16 112.9(2) . . ?
C11 C15 C17 112.0(2) . . ?
C16 C15 C17 110.4(3) . . ?
C23 C18 C19 120.4(2) . . ?
C23 C18 N2 119.9(2) . . ?
C19 C18 N2 119.6(2) . . ?
C20 C19 C18 118.4(3) . . ?
C20 C19 C24 118.2(2) . . ?
C18 C19 C24 123.4(2) . . ?
C21 C20 C19 121.8(3) . . ?
C20 C21 C22 119.3(3) . . ?
C21 C22 C23 121.6(3) . . ?
C22 C23 C18 118.5(2) . . ?
C22 C23 C27 118.2(2) . . ?
C18 C23 C27 123.2(2) . . ?
C19 C24 C26 110.8(3) . . ?
C19 C24 C25 111.1(3) . . ?
C26 C24 C25 110.5(3) . . ?
C29 C27 C23 110.6(2) . . ?
C29 C27 C28 108.6(2) . . ?
C23 C27 C28 112.4(2) . . ?
N3 C30 C31 123.4(3) . . ?
N3 C30 C33 120.5(3) . . ?
C31 C30 C33 116.1(3) . . ?
C32 C31 C30 128.9(3) . . ?
N4 C32 C31 123.4(3) . . ?
N4 C32 C34 120.4(3) . . ?
C31 C32 C34 116.2(3) . . ?
C36 C35 C40 120.2(3) . . ?
C36 C35 N3 121.0(3) . . ?
C40 C35 N3 118.9(3) . . ?
C37 C36 C35 118.8(3) . . ?
C37 C36 C41 119.3(3) . . ?
C35 C36 C41 121.9(3) . . ?
C38 C37 C36 121.4(3) . . ?
C39 C38 C37 119.6(3) . . ?
C38 C39 C40 121.5(3) . . ?
C39 C40 C35 118.5(3) . . ?
C39 C40 C44 118.7(3) . . ?
C35 C40 C44 122.8(3) . . ?
C43 C41 C36 113.2(3) . . ?
C43 C41 C42 109.8(3) . . ?
C36 C41 C42 110.3(3) . . ?
C40 C44 C46 110.4(3) . . ?
C40 C44 C45 112.8(3) . . ?
C46 C44 C45 109.2(3) . . ?
C52 C47 C48 121.1(3) . . ?
C52 C47 N4 117.5(3) . . ?
C48 C47 N4 121.3(3) . . ?
C49 C48 C47 118.0(3) . . ?
C49 C48 C53 119.4(3) . . ?
C47 C48 C53 122.5(3) . . ?
C50 C49 C48 121.8(3) . . ?
C49 C50 C51 119.2(3) . . ?
C50 C51 C52 121.6(3) . . ?
C51 C52 C47 118.2(3) . . ?
C51 C52 C56 121.1(3) . . ?
C47 C52 C56 120.7(3) . . ?
C48 C53 C55 110.5(2) . . ?
C48 C53 C54 112.8(3) . . ?
C55 C53 C54 109.8(3) . . ?
C52 C56 C57 111.5(3) . . ?
C52 C56 C58 112.8(3) . . ?
C57 C56 C58 110.3(3) . . ?
O1 C63 C64 125.5(3) . . ?
O1 C63 C68 114.3(3) . . ?
C64 C63 C68 120.2(3) . . ?
O1 C63 K1 52.57(13) . . ?
C64 C63 K1 134.0(2) . . ?
C68 C63 K1 82.36(17) . . ?
C63 C64 C65 119.8(3) . . ?
C66 C65 C64 120.0(3) . . ?
C65 C66 C67 120.7(3) . . ?
C68 C67 C66 119.5(3) . . ?
O6 C68 C67 126.3(3) . . ?
O6 C68 C63 114.0(3) . . ?
C67 C68 C63 119.7(3) . . ?
O6 C68 K1 55.15(13) . . ?
C67 C68 K1 141.2(2) . . ?
C63 C68 K1 73.99(16) . . ?
O1 C69 C70 106.0(2) . . ?
O2 C70 C69 107.4(2) . . ?
O2 C71 C72 108.2(3) . . ?
O3 C72 C71 109.2(3) . . ?
O3 C73 C74 108.8(3) . . ?
O3 C73 K1 48.33(14) . . ?
C74 C73 K1 80.29(18) . . ?
O4 C74 C73 108.2(3) . . ?
O4 C75 C76 112.2(3) . . ?
O5 C76 C75 107.0(2) . . ?
O5 C77 C78 106.8(2) . . ?
O6 C78 C77 107.3(2) . . ?
O7 C80 C81 109.6(2) . . ?
O8 C81 C80 108.4(3) . . ?
O8 C81 K1 46.47(13) . . ?
C80 C81 K1 82.65(17) . . ?
C2_1 O1_1 C1_1 109.0(7) . . ?
C3_1 O2_1 C4_1 110.1(6) . . ?
O1_1 C2_1 C3_1 107.1(7) . . ?
O2_1 C3_1 C2_1 109.3(6) . . ?
C1_2 C2_2 C3_2 112.8(5) . . ?
C2_2 C3_2 C3_2 114.4(6) . 3_556 ?

loop_
_geom_bond_atom_site_label_1
_geom_bond_atom_site_label_2
_geom_bond_distance
_geom_bond_site_symmetry_2
_geom_bond_publ_flag
Sb1 Ga1 2.5826(4) . ?
Sb1 Sb2 2.7359(3) . ?
Sb2 Ga2 2.6052(4) . ?
Ga1 N5 1.886(2) . ?
Ga1 N1 2.004(2) . ?
Ga1 N2 2.027(2) . ?
Ga2 N6 1.881(2) . ?
Ga2 N3 2.038(2) . ?
Ga2 N4 2.038(2) . ?
K1 O8 2.732(2) . ?
K1 O5 2.757(2) . ?
K1 O4 2.762(2) . ?
K1 O1 2.763(2) . ?
K1 O2 2.791(2) . ?
K1 O3 2.794(2) . ?
K1 O7 2.794(2) . ?
K1 O6 2.920(2) . ?
K1 C63 3.372(3) . ?
K1 C68 3.477(3) . ?
K1 C81 3.511(3) . ?
K1 C73 3.531(3) . ?
O1 C63 1.368(4) . ?
O1 C69 1.439(3) . ?
O2 C71 1.422(4) . ?
O2 C70 1.424(4) . ?
O3 C72 1.422(4) . ?
O3 C73 1.426(4) . ?
O4 C74 1.422(4) . ?
O4 C75 1.423(4) . ?
O5 C76 1.423(4) . ?
O5 C77 1.431(4) . ?
O6 C68 1.366(4) . ?
O6 C78 1.434(3) . ?
O7 C79 1.421(4) . ?
O7 C80 1.421(4) . ?
O8 C82 1.419(4) . ?
O8 C81 1.426(4) . ?
N1 C1 1.329(3) . ?
N1 C6 1.449(3) . ?
N2 C3 1.325(3) . ?
N2 C18 1.446(3) . ?
N3 C30 1.331(4) . ?
N3 C35 1.439(4) . ?
N4 C32 1.334(4) . ?
N4 C47 1.445(4) . ?
N5 C59 1.434(4) . ?
N5 C60 1.443(4) . ?
N6 C61 1.438(4) . ?
N6 C62 1.445(4) . ?
C1 C2 1.399(4) . ?
C1 C4 1.509(4) . ?
C2 C3 1.403(4) . ?
C3 C5 1.516(4) . ?
C6 C7 1.402(4) . ?
C6 C11 1.407(4) . ?
C7 C8 1.401(4) . ?
C7 C12 1.507(4) . ?
C8 C9 1.377(5) . ?
C9 C10 1.384(5) . ?
C10 C11 1.395(4) . ?
C11 C15 1.516(4) . ?
C12 C14 1.531(5) . ?
C12 C13 1.537(4) . ?
C15 C16 1.527(4) . ?
C15 C17 1.528(4) . ?
C18 C23 1.406(4) . ?
C18 C19 1.412(4) . ?
C19 C20 1.394(4) . ?
C19 C24 1.514(4) . ?
C20 C21 1.375(4) . ?
C21 C22 1.383(4) . ?
C22 C23 1.394(4) . ?
C23 C27 1.528(4) . ?
C24 C26 1.530(5) . ?
C24 C25 1.534(5) . ?
C27 C29 1.527(4) . ?
C27 C28 1.538(4) . ?
C30 C31 1.402(4) . ?
C30 C33 1.511(4) . ?
C31 C32 1.398(4) . ?
C32 C34 1.517(4) . ?
C35 C36 1.406(4) . ?
C35 C40 1.414(4) . ?
C36 C37 1.393(4) . ?
C36 C41 1.527(4) . ?
C37 C38 1.382(4) . ?
C38 C39 1.375(5) . ?
C39 C40 1.397(4) . ?
C40 C44 1.522(4) . ?
C41 C43 1.516(5) . ?
C41 C42 1.534(5) . ?
C44 C46 1.522(4) . ?
C44 C45 1.534(4) . ?
C47 C52 1.405(4) . ?
C47 C48 1.410(4) . ?
C48 C49 1.392(5) . ?
C48 C53 1.518(4) . ?
C49 C50 1.379(5) . ?
C50 C51 1.390(5) . ?
C51 C52 1.390(4) . ?
C52 C56 1.522(4) . ?
C53 C55 1.530(4) . ?
C53 C54 1.534(4) . ?
C56 C57 1.530(5) . ?
C56 C58 1.533(4) . ?
C63 C64 1.379(4) . ?
C63 C68 1.407(4) . ?
C64 C65 1.396(5) . ?
C65 C66 1.378(5) . ?
C66 C67 1.396(5) . ?
C67 C68 1.388(4) . ?
C69 C70 1.503(4) . ?
C71 C72 1.493(5) . ?
C73 C74 1.498(5) . ?
C75 C76 1.503(5) . ?
C77 C78 1.498(5) . ?
C80 C81 1.500(4) . ?
O1_1 C2_1 1.458(10) . ?
O1_1 C1_1 1.462(9) . ?
O2_1 C3_1 1.427(8) . ?
O2_1 C4_1 1.441(8) . ?
C2_1 C3_1 1.523(11) . ?
C2_2 C1_2 1.473(8) . ?
C2_2 C3_2 1.505(8) . ?
C3_2 C3_2 1.550(11) 3_556 ?
